data_1557292
loop_
_publ_author_name
'Schnell, Simon D.'
'Hoff, Lukas V.'
'Panchagnula, Advaita'
'Wurzenberger, Maximilian H. H.'
'Klap\"otke, Thomas M.'
'Sieber, Simon'
'Linden, Anthony'
'Gademann, Karl'

_publ_section_title
;
 3-Bromotetrazine: labelling of macromolecules via monosubstituted
 bifunctional s-tetrazines
;
_journal_issue 11
_journal_name_full 'Chemical Science'
_journal_page_first 3042
_journal_page_last 3047
_journal_paper_doi 10.1039/C9SC06169J
_journal_volume 11
_journal_year 2020
_chemical_absolute_configuration ad
_chemical_formula_moiety 'C10 H7 N5'
_chemical_formula_sum 'C10 H7 N5'
_chemical_formula_weight 197.21
_chemical_melting_point 377
_chemical_name_systematic 1-(S-tetrazin-3-yl)-1H-indole
_space_group_crystal_system orthorhombic
_space_group_IT_number 43
_space_group_name_Hall 'F 2 -2d'
_space_group_name_H-M_alt 'F d d 2'
_atom_sites_solution_hydrogens geom
_audit_creation_method SHELXL-2018/3
_audit_update_record
;
2019-10-11 deposited with the CCDC.	2020-02-10 downloaded from the CCDC.
;
_cell_angle_alpha 90
_cell_angle_beta 90
_cell_angle_gamma 90
_cell_formula_units_Z 16
_cell_length_a 38.7645(3)
_cell_length_b 11.93147(14)
_cell_length_c 7.70847(8)
_cell_measurement_reflns_used 6471
_cell_measurement_temperature 160(2)
_cell_measurement_theta_max 73.9210
_cell_measurement_theta_min 4.5210
_cell_volume 3565.30(6)
_computing_cell_refinement 'CrysAlisPro, Version 1.171.39.46 (Rigaku Oxford Diffraction, 2018)'
_computing_data_collection 'CrysAlisPro, Version 1.171.39.46 (Rigaku Oxford Diffraction, 2018)'
_computing_data_reduction 'CrysAlisPro, Version 1.171.39.46 (Rigaku Oxford Diffraction, 2018)'
_computing_molecular_graphics 'ORTEPII (Johnson, 1976)'
_computing_publication_material 'SHELXL-2018 and PLATON (Spek, 2015)'
_computing_structure_refinement 'SHELXL-2018 (Sheldrick, 2015b)'
_computing_structure_solution 'SHELXT-2018 (Sheldrick, 2015a)'
_diffrn_ambient_environment N~2~
_diffrn_ambient_temperature 160(2)
_diffrn_detector 'CCD area detector'
_diffrn_detector_area_resol_mean 10.3801
_diffrn_detector_type 'Atlas CCD area detector on \k goniostat'
_diffrn_measured_fraction_theta_full 0.992
_diffrn_measured_fraction_theta_max 0.983
_diffrn_measurement_device 'four-circle \k-geometry diffractometer'
_diffrn_measurement_device_type 'Oxford Diffraction SuperNova, dual radiation diffractometer'
_diffrn_measurement_method '\w scans'
_diffrn_radiation_monochromator mirror
_diffrn_radiation_probe x-ray
_diffrn_radiation_type 'Cu K\a'
_diffrn_radiation_wavelength 1.54184
_diffrn_reflns_av_R_equivalents 0.0132
_diffrn_reflns_av_unetI/netI 0.0076
_diffrn_reflns_Laue_measured_fraction_full 0.992
_diffrn_reflns_Laue_measured_fraction_max 0.983
_diffrn_reflns_limit_h_max 48
_diffrn_reflns_limit_h_min -47
_diffrn_reflns_limit_k_max 10
_diffrn_reflns_limit_k_min -14
_diffrn_reflns_limit_l_max 9
_diffrn_reflns_limit_l_min -9
_diffrn_reflns_number 8381
_diffrn_reflns_point_group_measured_fraction_full 0.961
_diffrn_reflns_point_group_measured_fraction_max 0.941
_diffrn_reflns_theta_full 67.684
_diffrn_reflns_theta_max 74.042
_diffrn_reflns_theta_min 4.563
_diffrn_source 'micro-focus sealed X-ray tube'
_diffrn_source_type 'SuperNova (Cu) X-ray source'
_exptl_absorpt_coefficient_mu 0.794
_exptl_absorpt_correction_T_max 1.00000
_exptl_absorpt_correction_T_min 0.90730
_exptl_absorpt_correction_type multi-scan
_exptl_absorpt_process_details
;
Empirical absorption correction using spherical harmonics,
implemented in the SCALE3 ABSPACK scaling algorithm.
CrysAlisPro, Version 1.171.39.46 (Rigaku Oxford Diffraction, 2018)
;
_exptl_crystal_colour red
_exptl_crystal_density_diffrn 1.470
_exptl_crystal_description tablet
_exptl_crystal_F_000 1632
_exptl_crystal_recrystallization_method 'Re-crystallisation from solvent: diethyl ether'
_exptl_crystal_size_max 0.16
_exptl_crystal_size_mid 0.14
_exptl_crystal_size_min 0.06
_refine_diff_density_max 0.154
_refine_diff_density_min -0.113
_refine_diff_density_rms 0.028
_refine_ls_abs_structure_details
;
 Flack x determined using 740 quotients [(I+)-(I-)]/[(I+)+(I-)]
 (Parsons, Flack and Wagner, Acta Cryst. B69 (2013) 249-259).
;
_refine_ls_abs_structure_Flack -0.01(7)
_refine_ls_extinction_coef 0.00026(5)
_refine_ls_extinction_expression Fc^*^=kFc[1+0.001xFc^2^\l^3^/sin(2\q)]^-1/4^
_refine_ls_extinction_method 'SHELXL-2018 (Sheldrick, 2015b)'
_refine_ls_goodness_of_fit_ref 1.072
_refine_ls_hydrogen_treatment constr
_refine_ls_matrix_type full
_refine_ls_number_parameters 137
_refine_ls_number_reflns 1702
_refine_ls_number_restraints 1
_refine_ls_restrained_S_all 1.072
_refine_ls_R_factor_all 0.0230
_refine_ls_R_factor_gt 0.0228
_refine_ls_shift/su_max 0.001
_refine_ls_shift/su_mean 0.000
_refine_ls_structure_factor_coef Fsqd
_refine_ls_weighting_details 'w=1/[\s^2^(Fo^2^)+(0.0379P)^2^+1.6158P] where P=(Fo^2^+2Fc^2^)/3'
_refine_ls_weighting_scheme calc
_refine_ls_wR_factor_gt 0.0607
_refine_ls_wR_factor_ref 0.0608
_reflns_Friedel_coverage 0.777
_reflns_Friedel_fraction_full 0.925
_reflns_Friedel_fraction_max 0.893
_reflns_number_gt 1689
_reflns_number_total 1702
_reflns_threshold_expression 'I > 2\s(I)'
_cod_data_source_file c9sc06169j2.cif
_cod_data_source_block 9
_cod_depositor_comments
;Adding full bibliography for 1557290--1557295.cif.

 Adding full bibliography for 1557290--1557295.cif.
;
_cod_database_code 1557292
_shelx_shelxl_version_number 2018/3
_shelx_space_group_comment
;
The symmetry employed for this shelxl refinement is uniquely defined
by the following loop, which should always be used as a source of
symmetry information in preference to the above space-group names.
They are only intended as comments.
;
_oxdiff_exptl_absorpt_empirical_full_min 0.845
_oxdiff_exptl_absorpt_empirical_full_max 1.165
_oxdiff_exptl_absorpt_empirical_details
;
Empirical correction (ABSPACK) includes:
- Absorption correction using spherical harmonics
- Frame scaling
;

loop_
_space_group_symop_operation_xyz
'x, y, z'
'-x, -y, z'
'x+1/4, -y+1/4, z+1/4'
'-x+1/4, y+1/4, z+1/4'
'x, y+1/2, z+1/2'
'-x, -y+1/2, z+1/2'
'x+1/4, -y+3/4, z+3/4'
'-x+1/4, y+3/4, z+3/4'
'x+1/2, y, z+1/2'
'-x+1/2, -y, z+1/2'
'x+3/4, -y+1/4, z+3/4'
'-x+3/4, y+1/4, z+3/4'
'x+1/2, y+1/2, z'
'-x+1/2, -y+1/2, z'
'x+3/4, -y+3/4, z+1/4'
'-x+3/4, y+3/4, z+1/4'

loop_
_atom_site_label
_atom_site_type_symbol
_atom_site_fract_x
_atom_site_fract_y
_atom_site_fract_z
_atom_site_U_iso_or_equiv
_atom_site_adp_type
_atom_site_occupancy
_atom_site_site_symmetry_order
_atom_site_calc_flag
_atom_site_refinement_flags_posn
_atom_site_refinement_flags_adp
N1 N 0.29234(3) 0.50734(12) 0.55233(18) 0.0319(3) Uani 1 1 d . .
N2 N 0.26286(3) 0.47495(13) 0.4840(2) 0.0370(3) Uani 1 1 d . .
N3 N 0.29225(3) 0.34842(13) 0.2985(2) 0.0364(4) Uani 1 1 d . .
N4 N 0.32219(3) 0.38125(12) 0.36368(17) 0.0307(3) Uani 1 1 d . .
N5 N 0.35200(3) 0.50510(10) 0.54220(15) 0.0238(3) Uani 1 1 d . .
C1 C 0.32118(4) 0.46358(13) 0.48191(19) 0.0248(3) Uani 1 1 d . .
C2 C 0.26405(4) 0.40007(16) 0.3554(2) 0.0383(4) Uani 1 1 d . .
H2 H 0.242893 0.382156 0.299654 0.046 Uiso 1 1 calc R U
C3 C 0.35470(4) 0.59120(13) 0.6662(2) 0.0286(3) Uani 1 1 d . .
H3 H 0.335785 0.629695 0.717096 0.034 Uiso 1 1 calc R U
C4 C 0.38808(4) 0.61065(13) 0.7016(2) 0.0299(3) Uani 1 1 d . .
H4 H 0.396687 0.664387 0.781590 0.036 Uiso 1 1 calc R U
C5 C 0.40850(4) 0.53616(12) 0.5976(2) 0.0254(3) Uani 1 1 d . .
C6 C 0.44408(4) 0.51916(13) 0.5824(2) 0.0302(3) Uani 1 1 d . .
H6 H 0.459818 0.562268 0.649287 0.036 Uiso 1 1 calc R U
C7 C 0.45590(4) 0.43858(14) 0.4685(2) 0.0301(3) Uani 1 1 d . .
H7 H 0.479995 0.425948 0.457446 0.036 Uiso 1 1 calc R U
C8 C 0.43284(4) 0.37532(14) 0.3691(2) 0.0284(3) Uani 1 1 d . .
H8 H 0.441639 0.320876 0.290810 0.034 Uiso 1 1 calc R U
C9 C 0.39735(4) 0.39012(13) 0.3820(2) 0.0260(3) Uani 1 1 d . .
H9 H 0.381761 0.346870 0.314411 0.031 Uiso 1 1 calc R U
C10 C 0.38565(4) 0.47087(12) 0.49784(17) 0.0220(3) Uani 1 1 d . .

loop_
_atom_site_aniso_label
_atom_site_aniso_U_11
_atom_site_aniso_U_22
_atom_site_aniso_U_33
_atom_site_aniso_U_23
_atom_site_aniso_U_13
_atom_site_aniso_U_12
N1 0.0256(6) 0.0347(7) 0.0354(7) 0.0023(6) 0.0064(5) 0.0018(5)
N2 0.0236(6) 0.0436(8) 0.0437(8) 0.0061(7) 0.0047(6) 0.0015(5)
N3 0.0276(7) 0.0461(9) 0.0356(7) -0.0020(7) -0.0023(6) -0.0062(6)
N4 0.0232(6) 0.0365(8) 0.0323(7) -0.0036(6) 0.0004(6) -0.0031(5)
N5 0.0244(6) 0.0235(6) 0.0233(6) -0.0002(5) 0.0027(5) 0.0012(4)
C1 0.0244(7) 0.0263(8) 0.0237(7) 0.0062(6) 0.0032(5) 0.0001(5)
C2 0.0239(7) 0.0500(11) 0.0409(9) 0.0051(8) -0.0021(7) -0.0037(7)
C3 0.0362(8) 0.0243(8) 0.0253(7) -0.0023(6) 0.0045(6) 0.0031(6)
C4 0.0372(8) 0.0244(8) 0.0280(8) -0.0030(6) -0.0005(7) -0.0019(6)
C5 0.0304(7) 0.0221(7) 0.0237(6) 0.0027(5) -0.0011(6) -0.0031(6)
C6 0.0286(7) 0.0307(8) 0.0313(8) 0.0008(6) -0.0047(6) -0.0069(6)
C7 0.0219(6) 0.0326(8) 0.0356(8) 0.0024(7) 0.0001(6) -0.0009(6)
C8 0.0262(7) 0.0287(8) 0.0303(8) -0.0012(6) 0.0027(6) 0.0015(6)
C9 0.0256(7) 0.0255(8) 0.0270(7) -0.0026(5) -0.0004(6) -0.0019(5)
C10 0.0225(6) 0.0214(7) 0.0220(7) 0.0035(5) 0.0000(5) -0.0006(5)

loop_
_atom_type_symbol
_atom_type_description
_atom_type_scat_dispersion_real
_atom_type_scat_dispersion_imag
_atom_type_scat_source
C C 0.0181 0.0091 'International Tables Vol C Tables 4.2.6.8 and 6.1.1.4'
H H 0.0000 0.0000 'International Tables Vol C Tables 4.2.6.8 and 6.1.1.4'
N N 0.0311 0.0180 'International Tables Vol C Tables 4.2.6.8 and 6.1.1.4'

loop_
_geom_angle_atom_site_label_1
_geom_angle_atom_site_label_2
_geom_angle_atom_site_label_3
_geom_angle
N2 N1 C1 116.44(14)
N1 N2 C2 117.61(14)
N4 N3 C2 117.28(15)
N3 N4 C1 116.71(13)
C1 N5 C3 123.88(12)
C1 N5 C10 128.18(12)
C3 N5 C10 107.93(12)
N4 C1 N1 125.58(14)
N4 C1 N5 117.95(13)
N1 C1 N5 116.43(14)
N3 C2 N2 125.69(15)
N3 C2 H2 117.2
N2 C2 H2 117.2
C4 C3 N5 109.63(13)
C4 C3 H3 125.2
N5 C3 H3 125.2
C3 C4 C5 108.11(13)
C3 C4 H4 125.9
C5 C4 H4 125.9
C6 C5 C10 119.62(14)
C6 C5 C4 132.87(14)
C10 C5 C4 107.51(12)
C7 C6 C5 118.78(14)
C7 C6 H6 120.6
C5 C6 H6 120.6
C6 C7 C8 120.82(14)
C6 C7 H7 119.6
C8 C7 H7 119.6
C9 C8 C7 121.65(15)
C9 C8 H8 119.2
C7 C8 H8 119.2
C10 C9 C8 117.18(14)
C10 C9 H9 121.4
C8 C9 H9 121.4
C9 C10 C5 121.95(13)
C9 C10 N5 131.23(13)
C5 C10 N5 106.82(12)

loop_
_geom_bond_atom_site_label_1
_geom_bond_atom_site_label_2
_geom_bond_distance
N1 N2 1.3164(19)
N1 C1 1.3479(18)
N2 C2 1.336(2)
N3 N4 1.3241(18)
N3 C2 1.329(2)
N4 C1 1.341(2)
N5 C1 1.3744(18)
N5 C3 1.4070(19)
N5 C10 1.4087(18)
C2 H2 0.9500
C3 C4 1.343(2)
C3 H3 0.9500
C4 C5 1.435(2)
C4 H4 0.9500
C5 C6 1.399(2)
C5 C10 1.408(2)
C6 C7 1.380(2)
C6 H6 0.9500
C7 C8 1.399(2)
C7 H7 0.9500
C8 C9 1.391(2)
C8 H8 0.9500
C9 C10 1.390(2)
C9 H9 0.9500

loop_
_geom_torsion_atom_site_label_1
_geom_torsion_atom_site_label_2
_geom_torsion_atom_site_label_3
_geom_torsion_atom_site_label_4
_geom_torsion
C1 N1 N2 C2 1.7(2)
C2 N3 N4 C1 0.2(2)
N3 N4 C1 N1 7.2(2)
N3 N4 C1 N5 -175.23(14)
N2 N1 C1 N4 -8.2(2)
N2 N1 C1 N5 174.17(12)
C3 N5 C1 N4 -179.92(14)
C10 N5 C1 N4 -1.2(2)
C3 N5 C1 N1 -2.1(2)
C10 N5 C1 N1 176.61(13)
N4 N3 C2 N2 -6.6(3)
N1 N2 C2 N3 5.5(3)
C1 N5 C3 C4 178.25(13)
C10 N5 C3 C4 -0.70(16)
N5 C3 C4 C5 0.44(18)
C3 C4 C5 C6 -179.39(16)
C3 C4 C5 C10 -0.01(18)
C10 C5 C6 C7 0.3(2)
C4 C5 C6 C7 179.64(17)
C5 C6 C7 C8 0.3(2)
C6 C7 C8 C9 -0.6(3)
C7 C8 C9 C10 0.1(2)
C8 C9 C10 C5 0.5(2)
C8 C9 C10 N5 -179.26(15)
C6 C5 C10 C9 -0.8(2)
C4 C5 C10 C9 179.74(13)
C6 C5 C10 N5 179.06(13)
C4 C5 C10 N5 -0.41(16)
C1 N5 C10 C9 1.6(2)
C3 N5 C10 C9 -179.50(15)
C1 N5 C10 C5 -178.22(13)
C3 N5 C10 C5 0.67(15)
